data_7134395
loop_
_publ_author_name
'Kola\<r\'ik, V\'aclav'
'Hrom\'adkov\'a, Aneta'
'Knirsch, Adam'
'Pruckov\'a, Zde\<nka'
'Janovsk\'y, Petr'
'Rouchal, Michal'
'Ward, Jas S.'
'Rissanen, Kari'
'V\'icha, Robert'

_publ_section_title
;
 Metal cations switch geometry of \b-cyclodextrin complexes
;
_journal_issue 39
_journal_name_full 'Chemical Communications'
_journal_page_first 7077
_journal_page_last 7080
_journal_paper_doi 10.1039/D5CC00868A
_journal_volume 61
_journal_year 2025
_chemical_formula_moiety 'C22 H26 N, C2 H6 O, I'
_chemical_formula_sum 'C24 H32 I N O'
_chemical_formula_weight 477.40
_space_group_crystal_system orthorhombic
_space_group_IT_number 61
_space_group_name_Hall '-P 2ac 2ab'
_space_group_name_H-M_alt 'P b c a'
_atom_sites_solution_hydrogens geom
_atom_sites_solution_primary dual
_audit_creation_date 2023-11-22
_audit_creation_method
;
Olex2 1.2
(compiled 2018.05.29 svn.r3508 for OlexSys, GUI svn.r5506)
;
_audit_update_record
;
2025-02-06 deposited with the CCDC.	2025-04-10 downloaded from the CCDC.
;
_cell_angle_alpha 90
_cell_angle_beta 90
_cell_angle_gamma 90
_cell_formula_units_Z 8
_cell_length_a 12.4980(3)
_cell_length_b 11.2458(2)
_cell_length_c 31.4625(7)
_cell_measurement_reflns_used 12481
_cell_measurement_temperature 120.01(10)
_cell_measurement_theta_max 76.4180
_cell_measurement_theta_min 2.8080
_cell_volume 4422.05(16)
_computing_cell_refinement 'CrysAlisPro 1.171.42.89a (Rigaku OD, 2023)'
_computing_data_collection 'CrysAlisPro 1.171.42.89a (Rigaku OD, 2023)'
_computing_data_reduction 'CrysAlisPro 1.171.42.89a (Rigaku OD, 2023)'
_computing_molecular_graphics 'Olex2 (Dolomanov et al., 2009)'
_computing_publication_material 'Olex2 (Dolomanov et al., 2009)'
_computing_structure_refinement 'ShelXL (Sheldrick, 2015)'
_diffrn_ambient_environment N~2~
_diffrn_ambient_temperature 120.01(10)
_diffrn_detector 'Hybrid Pixel Array Detector'
_diffrn_detector_area_resol_mean 10.0000
_diffrn_detector_type 'HyPix-Arc 100'
_diffrn_measured_fraction_theta_full 0.999
_diffrn_measured_fraction_theta_max 0.998
_diffrn_measurement_details
;
List of Runs (angles in degrees, time in seconds):

  # Type    Start    End  Width  t~exp~   \w     \q     \k     \f   Frames
#--------------------------------------------------------------------------
  1  \w   -119.00 -78.00   0.50    0.05    --  -51.51-145.00-115.00   82
  2  \w     -2.00  24.00   0.50    0.05    --  -51.51  19.00  69.00   52
  3  \w   -154.00-101.00   0.50    0.15    --  -87.61-107.00 132.00  106
  4  \w     66.00 153.00   0.50    0.15    --  102.08  19.00  69.00  174
  5  \w     33.00 106.00   0.50    0.15    --  102.08-107.00 132.00  146
  6  \w     47.00  72.00   0.50    0.15    --  102.08-126.00  52.00   50
  7  \w   -118.00 -41.00   0.50    0.05    --  -51.51 -77.00-180.00  154
  8  \w     -4.00  21.00   0.50    0.05    --  -51.51  19.00 150.00   50
  9  \w    -76.00  14.00   0.50    0.05    --  -51.51  77.00 120.00  180
 10  \w    -47.00 -21.00   0.50    0.15    --  -87.61  57.00   0.00   52
 11  \w    -44.00 -14.00   0.50    0.15    --  -87.61  57.00-120.00   60
 12  \w     38.00  64.00   0.50    0.15    --  102.08 -57.00 -30.00   52
 13  \w     36.00  73.00   0.50    0.15    --  102.08 -57.00 120.00   74
 14  \w     71.00 127.00   0.50    0.15    --  102.08 -77.00 120.00  112
 15  \w     38.00  68.00   0.50    0.15    --  102.08 -57.00  30.00   60
 16  \w     41.00  67.00   0.50    0.15    --  102.08 -77.00 120.00   52
 17  \w     28.00  74.00   0.50    0.15    --  102.08 -57.00-180.00   92
 18  \w     25.00  52.00   0.50    0.15    --  102.08 -38.00 -90.00   54
 19  \w     39.00  78.00   0.50    0.15    --  102.08 -57.00 -60.00   78
 20  \w     43.00  71.00   0.50    0.15    --  102.08 -57.00   0.00   56
 21  \w     26.00  52.00   0.50    0.15    --  102.08 -38.00 120.00   52
 22  \w     39.00  75.00   0.50    0.15    --  102.08 -57.00 150.00   72
 23  \w     93.00 162.00   0.50    0.15    --  102.08 125.00-150.00  138
 24  \w     26.00  51.00   0.50    0.15    --  102.08 -38.00  30.00   50
 25  \w     25.00  52.00   0.50    0.15    --  102.08 -38.00  90.00   54
;
_diffrn_measurement_device 'four-circle diffractometer'
_diffrn_measurement_device_type 'XtaLAB Synergy R, HyPix-Arc 100'
_diffrn_measurement_method '\w scans'
_diffrn_orient_matrix_type 'CrysAlisPro convention (1999,Acta A55,543-557)'
_diffrn_orient_matrix_UB_11 -0.1192055000
_diffrn_orient_matrix_UB_12 0.0347045000
_diffrn_orient_matrix_UB_13 0.0006453000
_diffrn_orient_matrix_UB_21 -0.0017668000
_diffrn_orient_matrix_UB_22 -0.0009572000
_diffrn_orient_matrix_UB_23 -0.0489448000
_diffrn_orient_matrix_UB_31 -0.0312566000
_diffrn_orient_matrix_UB_32 -0.1325707000
_diffrn_orient_matrix_UB_33 0.0005292000
_diffrn_radiation_monochromator mirror
_diffrn_radiation_probe x-ray
_diffrn_radiation_type CuK\a
_diffrn_radiation_wavelength 1.54184
_diffrn_reflns_av_R_equivalents 0.0665
_diffrn_reflns_av_unetI/netI 0.0433
_diffrn_reflns_Laue_measured_fraction_full 0.999
_diffrn_reflns_Laue_measured_fraction_max 0.998
_diffrn_reflns_limit_h_max 15
_diffrn_reflns_limit_h_min -15
_diffrn_reflns_limit_k_max 11
_diffrn_reflns_limit_k_min -13
_diffrn_reflns_limit_l_max 38
_diffrn_reflns_limit_l_min -39
_diffrn_reflns_number 32744
_diffrn_reflns_point_group_measured_fraction_full 0.999
_diffrn_reflns_point_group_measured_fraction_max 0.998
_diffrn_reflns_theta_full 67.684
_diffrn_reflns_theta_max 74.499
_diffrn_reflns_theta_min 2.809
_diffrn_source 'Rotating-anode X-ray tube'
_diffrn_source_type 'PhotonJet R (Cu) X-ray Source'
_exptl_absorpt_coefficient_mu 11.462
_exptl_absorpt_correction_T_max 1.000
_exptl_absorpt_correction_T_min 0.114
_exptl_absorpt_correction_type gaussian
_exptl_absorpt_process_details
;
CrysAlisPro 1.171.42.89a (Rigaku Oxford Diffraction, 2023)
Numerical absorption correction based on gaussian integration over
a multifaceted crystal model
Empirical absorption correction using spherical harmonics,
implemented in SCALE3 ABSPACK scaling algorithm.
;
_exptl_crystal_colour colourless
_exptl_crystal_colour_primary colourless
_exptl_crystal_density_diffrn 1.434
_exptl_crystal_description plate
_exptl_crystal_F_000 1952
_exptl_crystal_recrystallization_method 'Re-crystallisation from solvent: ethanol/pentane'
_exptl_crystal_size_max 0.215
_exptl_crystal_size_mid 0.094
_exptl_crystal_size_min 0.011
_refine_diff_density_max 1.199
_refine_diff_density_min -1.592
_refine_diff_density_rms 0.143
_refine_ls_extinction_method none
_refine_ls_goodness_of_fit_ref 1.209
_refine_ls_hydrogen_treatment constr
_refine_ls_matrix_type full
_refine_ls_number_parameters 308
_refine_ls_number_reflns 4505
_refine_ls_number_restraints 258
_refine_ls_restrained_S_all 1.176
_refine_ls_R_factor_all 0.0817
_refine_ls_R_factor_gt 0.0731
_refine_ls_shift/su_max 0.001
_refine_ls_shift/su_mean 0.000
_refine_ls_structure_factor_coef Fsqd
_refine_ls_weighting_details 'w=1/[\s^2^(Fo^2^)+66.0290P] where P=(Fo^2^+2Fc^2^)/3'
_refine_ls_weighting_scheme calc
_refine_ls_wR_factor_gt 0.1536
_refine_ls_wR_factor_ref 0.1569
_reflns_Friedel_coverage 0.000
_reflns_number_gt 3921
_reflns_number_total 4505
_reflns_threshold_expression 'I > 2\s(I)'
_cod_data_source_file d5cc00868a2.cif
_cod_data_source_block 6
_cod_depositor_comments 'Adding full bibliography for 7134393--7134395.cif.'
_cod_original_cell_volume 4422.06(18)
_cod_original_sg_symbol_H-M Pbca
_cod_database_code 7134395
_shelxl_version_number 2014/6
_shelx_space_group_comment
;
The symmetry employed for this shelxl refinement is uniquely defined
by the following loop, which should always be used as a source of
symmetry information in preference to the above space-group names.
They are only intended as comments.
;
_diffrn_oxdiff_digest_frames
;
018531e0cd0e6e5a000dda1c913afd550c02102f503
;
_reflns_odcompleteness_completeness 99.55
_reflns_odcompleteness_iscentric 1
_reflns_odcompleteness_theta 74.33
_olex2_refinement_description
;
1. Fixed Uiso
 At 1.2 times of:
  All C(H) groups, All C(H,H) groups
 At 1.5 times of:
  All C(H,H,H) groups, All O(H) groups
2. Uiso/Uaniso restraints and constraints
C14 \\sim C15 \\sim C15A \\sim C16 \\sim C16A \\sim C17 \\sim C17A \\sim C18
\\sim C18A \\sim C19 \\sim C19A \\sim C20 \\sim C20A \\sim C21 \\sim C21A \\sim
C22 \\sim C22A \\sim C23 \\sim C23A: within 1.7A with sigma of 0.02 and sigma
for terminal atoms of 0.04
3. Others
 Sof(C20A)=Sof(H20A)=Sof(C15A)=Sof(H15C)=Sof(H15D)=Sof(C16A)=Sof(H16C)=
 Sof(H16D)=Sof(C17A)=Sof(H17C)=Sof(H17D)=Sof(C18A)=Sof(H18A)=Sof(C19A)=
 Sof(H19C)=Sof(H19D)=Sof(C21A)=Sof(H21A)=Sof(H21B)=Sof(C22A)=Sof(H22A)=
 Sof(C23A)=Sof(H23A)=Sof(H23B)=1-FVAR(1)
 Sof(C15)=Sof(H15A)=Sof(H15B)=Sof(C16)=Sof(H16A)=Sof(H16B)=Sof(C17)=Sof(H17A)=
 Sof(H17B)=Sof(C18)=Sof(H18)=Sof(C19)=Sof(H19A)=Sof(H19B)=Sof(C20)=Sof(H20)=
 Sof(C21)=Sof(H21C)=Sof(H21D)=Sof(C22)=Sof(H22)=Sof(C23)=Sof(H23C)=Sof(H23D)=
 FVAR(1)
4.a Free rotating group:
 C20A(C15A,C16A,C17A,C18A,C19A,C21A,C22A,C23A)
4.b Ternary CH refined with riding coordinates:
 C18(H18), C20(H20), C20A(H20A), C18A(H18A), C22A(H22A), C22(H22)
4.c Secondary CH2 refined with riding coordinates:
 C15(H15A,H15B), C16(H16A,H16B), C17(H17A,H17B), C19(H19A,H19B), C15A(H15C,
 H15D), C16A(H16C,H16D), C17A(H17C,H17D), C19A(H19C,H19D), C21A(H21A,H21B),
 C23A(H23A,H23B), C21(H21C,H21D), C23(H23C,H23D), C102(H10A,H10B)
4.d Aromatic/amide H refined with riding coordinates:
 C2(H2), C3(H3), C5(H5), C6(H6), C9(H9), C10(H10), C12(H12), C13(H13)
4.e Idealised Me refined as rotating group:
 C7(H7A,H7B,H7C), C103(H10C,H10D,H10E)
4.f Idealised tetrahedral OH refined as rotating group:
 O101(H101)
;
_olex2_submission_special_instructions 'No special instructions were received'
_oxdiff_exptl_absorpt_empirical_details
;
Empirical correction (ABSPACK) includes:
- Absorption correction using spherical harmonics
- Frame scaling
;
_oxdiff_exptl_absorpt_empirical_full_max 1.360
_oxdiff_exptl_absorpt_empirical_full_min 0.860

loop_
_space_group_symop_operation_xyz
'x, y, z'
'-x+1/2, -y, z+1/2'
'-x, y+1/2, -z+1/2'
'x+1/2, -y+1/2, -z'
'-x, -y, -z'
'x-1/2, y, -z-1/2'
'x, -y-1/2, z-1/2'
'-x-1/2, y-1/2, z'

loop_
_atom_site_label
_atom_site_type_symbol
_atom_site_fract_x
_atom_site_fract_y
_atom_site_fract_z
_atom_site_U_iso_or_equiv
_atom_site_adp_type
_atom_site_occupancy
_atom_site_site_symmetry_order
_atom_site_calc_flag
_atom_site_refinement_flags_posn
_atom_site_refinement_flags_adp
_atom_site_refinement_flags_occupancy
_atom_site_disorder_assembly
_atom_site_disorder_group
N1 N 0.7120(6) 0.5132(6) 0.5451(2) 0.0267(15) Uani 1 1 d . . . . .
C2 C 0.7796(7) 0.5859(7) 0.5248(3) 0.0266(17) Uani 1 1 d . . . . .
H2 H 0.8311 0.6295 0.5406 0.032 Uiso 1 1 calc R . . . .
C3 C 0.7757(7) 0.5986(7) 0.4812(3) 0.0283(18) Uani 1 1 d . . . . .
H3 H 0.8242 0.6507 0.4673 0.034 Uiso 1 1 calc R . . . .
C4 C 0.7008(6) 0.5354(6) 0.4576(2) 0.0212(15) Uani 1 1 d . . . . .
C5 C 0.6344(7) 0.4576(7) 0.4794(2) 0.0248(16) Uani 1 1 d . . . . .
H5 H 0.5840 0.4105 0.4643 0.030 Uiso 1 1 calc R . . . .
C6 C 0.6414(7) 0.4485(7) 0.5225(3) 0.0283(18) Uani 1 1 d . . . . .
H6 H 0.5952 0.3951 0.5371 0.034 Uiso 1 1 calc R . . . .
C7 C 0.7144(7) 0.5050(8) 0.5916(2) 0.0302(19) Uani 1 1 d . . . . .
H7A H 0.6885 0.5797 0.6039 0.045 Uiso 1 1 calc GR . . . .
H7B H 0.7880 0.4904 0.6011 0.045 Uiso 1 1 calc GR . . . .
H7C H 0.6684 0.4394 0.6009 0.045 Uiso 1 1 calc GR . . . .
C8 C 0.6907(7) 0.5541(6) 0.4108(2) 0.0242(16) Uani 1 1 d . . . . .
C9 C 0.7607(6) 0.6288(8) 0.3884(3) 0.0283(17) Uani 1 1 d . . . . .
H9 H 0.8186 0.6658 0.4029 0.034 Uiso 1 1 calc R . . . .
C10 C 0.7457(6) 0.6490(7) 0.3454(3) 0.0279(18) Uani 1 1 d . . . . .
H10 H 0.7947 0.6992 0.3308 0.034 Uiso 1 1 calc R . . . .
C11 C 0.6611(6) 0.5983(6) 0.3224(2) 0.0227(16) Uani 1 1 d . . . . .
C12 C 0.5946(8) 0.5214(7) 0.3448(3) 0.033(2) Uani 1 1 d . . . . .
H12 H 0.5381 0.4823 0.3302 0.039 Uiso 1 1 calc R . . . .
C13 C 0.6084(8) 0.5002(7) 0.3879(3) 0.0319(19) Uani 1 1 d . . . . .
H13 H 0.5608 0.4478 0.4021 0.038 Uiso 1 1 calc R . . . .
C14 C 0.6437(6) 0.6253(6) 0.2755(2) 0.0184(14) Uani 1 1 d . U . . .
C15 C 0.6426(11) 0.7588(10) 0.2667(4) 0.018(2) Uani 0.562(8) 1 d . U P A 1
H15A H 0.7099 0.7945 0.2773 0.022 Uiso 0.562(8) 1 calc R . P A 1
H15B H 0.5824 0.7958 0.2822 0.022 Uiso 0.562(8) 1 calc R . P A 1
C16 C 0.5313(10) 0.5754(12) 0.2574(4) 0.022(3) Uani 0.562(8) 1 d . U P A 1
H16A H 0.5275 0.4882 0.2616 0.027 Uiso 0.562(8) 1 calc R . P A 1
H16B H 0.4712 0.6123 0.2731 0.027 Uiso 0.562(8) 1 calc R . P A 1
C17 C 0.7307(11) 0.5647(11) 0.2488(4) 0.020(3) Uani 0.562(8) 1 d . U P A 1
H17A H 0.7275 0.4777 0.2535 0.024 Uiso 0.562(8) 1 calc R . P A 1
H17B H 0.8018 0.5929 0.2583 0.024 Uiso 0.562(8) 1 calc R . P A 1
C18 C 0.6309(12) 0.7859(13) 0.2180(5) 0.021(3) Uani 0.562(8) 1 d . U P A 1
H18 H 0.6343 0.8738 0.2133 0.025 Uiso 0.562(8) 1 calc R . P A 1
C19 C 0.5247(11) 0.7395(12) 0.2026(5) 0.022(3) Uani 0.562(8) 1 d . U P A 1
H19A H 0.5155 0.7578 0.1721 0.026 Uiso 0.562(8) 1 calc R . P A 1
H19B H 0.4658 0.7780 0.2186 0.026 Uiso 0.562(8) 1 calc R . P A 1
C20 C 0.5215(13) 0.6044(14) 0.2096(6) 0.019(3) Uani 0.562(8) 1 d . U P A 1
H20 H 0.4516 0.5731 0.1989 0.023 Uiso 0.562(8) 1 calc R . P A 1
C20A C 0.6367(7) 0.5404(7) 0.2026(3) 0.020(3) Uani 0.438(8) 1 d . U P A 2
H20A H 0.6433 0.4656 0.1857 0.024 Uiso 0.438(8) 1 calc R . P A 2
C15A C 0.5338(7) 0.6803(9) 0.2714(3) 0.018(3) Uani 0.438(8) 1 d G U P A 2
H15C H 0.5303 0.7547 0.2882 0.021 Uiso 0.438(8) 1 calc R . P A 2
H15D H 0.4790 0.6249 0.2825 0.021 Uiso 0.438(8) 1 calc R . P A 2
C16A C 0.6587(8) 0.5136(6) 0.2501(3) 0.016(3) Uani 0.438(8) 1 d G U P A 2
H16C H 0.6089 0.4514 0.2604 0.019 Uiso 0.438(8) 1 calc R . P A 2
H16D H 0.7328 0.4840 0.2537 0.019 Uiso 0.438(8) 1 calc R . P A 2
C17A C 0.7306(6) 0.7221(8) 0.2601(3) 0.014(3) Uani 0.438(8) 1 d G U P A 2
H17C H 0.7241 0.7956 0.2772 0.017 Uiso 0.438(8) 1 calc R . P A 2
H17D H 0.8039 0.6902 0.2637 0.017 Uiso 0.438(8) 1 calc R . P A 2
C18A C 0.5115(5) 0.7075(8) 0.2239(3) 0.018(3) Uani 0.438(8) 1 d G U P A 2
H18A H 0.4375 0.7402 0.2208 0.022 Uiso 0.438(8) 1 calc R . P A 2
C19A C 0.5220(7) 0.5914(9) 0.1977(3) 0.020(4) Uani 0.438(8) 1 d G U P A 2
H19C H 0.5072 0.6081 0.1674 0.024 Uiso 0.438(8) 1 calc R . P A 2
H19D H 0.4691 0.5323 0.2079 0.024 Uiso 0.438(8) 1 calc R . P A 2
C21A C 0.7189(7) 0.6331(9) 0.1863(3) 0.021(3) Uani 0.438(8) 1 d G U P A 2
H21A H 0.7922 0.6008 0.1891 0.025 Uiso 0.438(8) 1 calc R . P A 2
H21B H 0.7055 0.6501 0.1559 0.025 Uiso 0.438(8) 1 calc R . P A 2
C22A C 0.7087(7) 0.7493(7) 0.2125(3) 0.018(3) Uani 0.438(8) 1 d G U P A 2
H22A H 0.7618 0.8090 0.2020 0.022 Uiso 0.438(8) 1 calc R . P A 2
C23A C 0.5939(8) 0.7998(7) 0.2076(3) 0.021(4) Uani 0.438(8) 1 d G U P A 2
H23A H 0.5872 0.8744 0.2241 0.025 Uiso 0.438(8) 1 calc R . P A 2
H23B H 0.5797 0.8181 0.1774 0.025 Uiso 0.438(8) 1 calc R . P A 2
C21 C 0.6097(12) 0.5461(13) 0.1856(5) 0.024(3) Uani 0.562(8) 1 d . U P A 1
H21C H 0.6017 0.5632 0.1549 0.029 Uiso 0.562(8) 1 calc R . P A 1
H21D H 0.6056 0.4589 0.1896 0.029 Uiso 0.562(8) 1 calc R . P A 1
C22 C 0.7176(12) 0.5908(13) 0.2009(5) 0.021(3) Uani 0.562(8) 1 d . U P A 1
H22 H 0.7764 0.5517 0.1845 0.025 Uiso 0.562(8) 1 calc R . P A 1
C23 C 0.7214(12) 0.7267(13) 0.1944(5) 0.025(3) Uani 0.562(8) 1 d . U P A 1
H23C H 0.7906 0.7580 0.2048 0.030 Uiso 0.562(8) 1 calc R . P A 1
H23D H 0.7157 0.7451 0.1637 0.030 Uiso 0.562(8) 1 calc R . P A 1
O101 O 0.4964(5) 0.2303(5) 0.54329(19) 0.0328(13) Uani 1 1 d . . . . .
H101 H 0.4860 0.2189 0.5172 0.049 Uiso 1 1 calc GR . . . .
C102 C 0.4343(8) 0.1487(7) 0.5672(3) 0.037(2) Uani 1 1 d . . . . .
H10A H 0.4443 0.0670 0.5561 0.044 Uiso 1 1 calc R . . . .
H10B H 0.3575 0.1693 0.5651 0.044 Uiso 1 1 calc R . . . .
C103 C 0.4710(9) 0.1558(9) 0.6125(3) 0.045(3) Uani 1 1 d . . . . .
H10C H 0.5473 0.1361 0.6141 0.067 Uiso 1 1 calc GR . . . .
H10D H 0.4301 0.0993 0.6298 0.067 Uiso 1 1 calc GR . . . .
H10E H 0.4596 0.2366 0.6233 0.067 Uiso 1 1 calc GR . . . .
I1 I 0.43847(4) 0.20812(4) 0.43468(2) 0.02585(16) Uani 1 1 d . . . . .

loop_
_atom_site_aniso_label
_atom_site_aniso_U_11
_atom_site_aniso_U_22
_atom_site_aniso_U_33
_atom_site_aniso_U_23
_atom_site_aniso_U_13
_atom_site_aniso_U_12
N1 0.031(4) 0.025(3) 0.024(3) 0.000(3) -0.004(3) 0.005(3)
C2 0.024(4) 0.026(4) 0.030(4) -0.003(3) -0.002(3) -0.001(3)
C3 0.028(4) 0.018(4) 0.038(5) 0.000(3) 0.000(4) -0.008(3)
C4 0.021(4) 0.016(4) 0.027(4) 0.000(3) 0.001(3) 0.003(3)
C5 0.029(4) 0.021(4) 0.025(4) 0.003(3) -0.003(3) -0.010(3)
C6 0.035(5) 0.022(4) 0.029(4) 0.002(3) -0.004(4) -0.005(3)
C7 0.034(5) 0.033(5) 0.023(4) 0.004(3) -0.003(3) 0.017(4)
C8 0.032(4) 0.015(3) 0.026(4) 0.001(3) 0.004(3) 0.001(3)
C9 0.019(4) 0.029(4) 0.037(4) 0.007(4) 0.000(3) -0.001(3)
C10 0.017(4) 0.030(4) 0.036(4) 0.010(3) 0.001(3) -0.005(3)
C11 0.031(4) 0.011(3) 0.026(4) -0.003(3) 0.004(3) 0.003(3)
C12 0.047(5) 0.021(4) 0.030(4) 0.003(3) -0.003(4) -0.015(4)
C13 0.047(5) 0.021(4) 0.028(4) 0.001(3) -0.001(4) -0.015(4)
C14 0.020(3) 0.014(3) 0.022(3) 0.002(3) 0.002(3) 0.001(3)
C15 0.021(5) 0.010(5) 0.025(6) -0.008(4) -0.002(5) 0.003(4)
C16 0.016(6) 0.027(6) 0.023(6) 0.000(5) 0.002(5) -0.005(5)
C17 0.017(6) 0.016(6) 0.027(6) 0.005(5) 0.011(5) 0.006(5)
C18 0.023(7) 0.012(5) 0.029(6) 0.003(5) -0.006(5) 0.001(5)
C19 0.017(5) 0.020(6) 0.028(6) 0.001(5) -0.003(5) 0.004(5)
C20 0.021(5) 0.013(5) 0.023(6) -0.001(5) -0.003(5) -0.005(5)
C20A 0.017(7) 0.014(6) 0.030(7) 0.001(6) -0.003(6) 0.003(6)
C15A 0.018(6) 0.012(6) 0.023(6) -0.002(5) -0.003(5) -0.003(5)
C16A 0.015(7) 0.015(6) 0.018(6) 0.009(5) 0.002(5) 0.001(6)
C17A 0.010(6) 0.010(6) 0.023(7) 0.000(5) 0.002(5) -0.001(5)
C18A 0.013(6) 0.019(6) 0.023(7) -0.001(6) -0.001(6) -0.001(6)
C19A 0.018(7) 0.019(7) 0.024(8) -0.004(6) -0.005(6) 0.001(6)
C21A 0.018(6) 0.014(7) 0.030(8) 0.000(6) 0.002(6) 0.002(6)
C22A 0.021(7) 0.015(6) 0.020(7) -0.001(6) -0.007(6) -0.001(6)
C23A 0.017(8) 0.021(7) 0.024(8) 0.001(6) -0.005(6) 0.005(7)
C21 0.027(6) 0.017(5) 0.030(7) -0.003(5) -0.008(5) 0.007(5)
C22 0.022(6) 0.020(6) 0.022(6) 0.001(5) 0.003(5) 0.003(5)
C23 0.023(6) 0.023(7) 0.029(7) 0.005(6) 0.000(5) -0.003(5)
O101 0.034(3) 0.032(3) 0.033(3) 0.005(3) 0.003(3) -0.005(3)
C102 0.047(5) 0.018(4) 0.046(5) 0.006(4) 0.003(5) 0.001(4)
C103 0.074(8) 0.038(5) 0.022(4) 0.007(4) 0.003(4) 0.027(5)
I1 0.0259(3) 0.0235(2) 0.0282(3) -0.0013(2) -0.0026(2) -0.0004(2)

loop_
_atom_type_symbol
_atom_type_description
_atom_type_scat_dispersion_real
_atom_type_scat_dispersion_imag
_atom_type_scat_source
C C 0.0181 0.0091 'International Tables Vol C Tables 4.2.6.8 and 6.1.1.4'
H H 0.0000 0.0000 'International Tables Vol C Tables 4.2.6.8 and 6.1.1.4'
I I -0.3257 6.8362 'International Tables Vol C Tables 4.2.6.8 and 6.1.1.4'
N N 0.0311 0.0180 'International Tables Vol C Tables 4.2.6.8 and 6.1.1.4'
O O 0.0492 0.0322 'International Tables Vol C Tables 4.2.6.8 and 6.1.1.4'

loop_
_exptl_crystal_face_index_h
_exptl_crystal_face_index_k
_exptl_crystal_face_index_l
_exptl_crystal_face_perp_dist
-6 -5 0 0.0500
6 5 0 0.0440
-6 5 -1 0.1061
6 -5 1 0.1031
0 0 -20 0.0010
0 0 20 0.0097

loop_
_geom_angle_atom_site_label_1
_geom_angle_atom_site_label_2
_geom_angle_atom_site_label_3
_geom_angle
_geom_angle_site_symmetry_1
_geom_angle_site_symmetry_3
_geom_angle_publ_flag
C2 N1 C6 119.5(7) . . ?
C2 N1 C7 120.1(7) . . ?
C6 N1 C7 120.4(7) . . ?
N1 C2 H2 119.5 . . ?
N1 C2 C3 121.0(8) . . ?
C3 C2 H2 119.5 . . ?
C2 C3 H3 119.9 . . ?
C2 C3 C4 120.1(8) . . ?
C4 C3 H3 119.9 . . ?
C3 C4 C8 120.7(7) . . ?
C5 C4 C3 117.5(7) . . ?
C5 C4 C8 121.8(7) . . ?
C4 C5 H5 120.0 . . ?
C6 C5 C4 120.0(7) . . ?
C6 C5 H5 120.0 . . ?
N1 C6 C5 121.8(8) . . ?
N1 C6 H6 119.1 . . ?
C5 C6 H6 119.1 . . ?
N1 C7 H7A 109.5 . . ?
N1 C7 H7B 109.5 . . ?
N1 C7 H7C 109.5 . . ?
H7A C7 H7B 109.5 . . ?
H7A C7 H7C 109.5 . . ?
H7B C7 H7C 109.5 . . ?
C9 C8 C4 121.8(7) . . ?
C13 C8 C4 120.6(7) . . ?
C13 C8 C9 117.6(7) . . ?
C8 C9 H9 119.9 . . ?
C10 C9 C8 120.2(8) . . ?
C10 C9 H9 119.9 . . ?
C9 C10 H10 118.7 . . ?
C9 C10 C11 122.6(7) . . ?
C11 C10 H10 118.7 . . ?
C10 C11 C14 121.8(7) . . ?
C12 C11 C10 116.2(7) . . ?
C12 C11 C14 122.0(7) . . ?
C11 C12 H12 119.1 . . ?
C13 C12 C11 121.8(8) . . ?
C13 C12 H12 119.1 . . ?
C8 C13 H13 119.3 . . ?
C12 C13 C8 121.4(8) . . ?
C12 C13 H13 119.3 . . ?
C11 C14 C15 111.9(7) . . ?
C11 C14 C16 113.4(7) . . ?
C11 C14 C17 109.9(7) . . ?
C11 C14 C17A 109.2(6) . . ?
C15 C14 C16 105.6(8) . . ?
C15 C14 C17 110.1(8) . . ?
C17 C14 C16 105.6(8) . . ?
C15A C14 C11 107.1(6) . . ?
C15A C14 C17A 108.1(6) . . ?
C16A C14 C11 109.3(6) . . ?
C16A C14 C15A 114.3(7) . . ?
C16A C14 C17A 108.7(6) . . ?
C14 C15 H15A 109.3 . . ?
C14 C15 H15B 109.3 . . ?
C14 C15 C18 111.7(10) . . ?
H15A C15 H15B 107.9 . . ?
C18 C15 H15A 109.3 . . ?
C18 C15 H15B 109.3 . . ?
C14 C16 H16A 109.7 . . ?
C14 C16 H16B 109.7 . . ?
H16A C16 H16B 108.2 . . ?
C20 C16 C14 109.8(10) . . ?
C20 C16 H16A 109.7 . . ?
C20 C16 H16B 109.7 . . ?
C14 C17 H17A 109.2 . . ?
C14 C17 H17B 109.2 . . ?
C14 C17 C22 112.1(10) . . ?
H17A C17 H17B 107.9 . . ?
C22 C17 H17A 109.2 . . ?
C22 C17 H17B 109.2 . . ?
C15 C18 H18 109.4 . . ?
C19 C18 C15 109.2(12) . . ?
C19 C18 H18 109.4 . . ?
C19 C18 C23 110.5(13) . . ?
C23 C18 C15 109.0(12) . . ?
C23 C18 H18 109.4 . . ?
C18 C19 H19A 110.0 . . ?
C18 C19 H19B 110.0 . . ?
C18 C19 C20 108.7(12) . . ?
H19A C19 H19B 108.3 . . ?
C20 C19 H19A 110.0 . . ?
C20 C19 H19B 110.0 . . ?
C16 C20 H20 108.8 . . ?
C19 C20 C16 110.2(13) . . ?
C19 C20 H20 108.8 . . ?
C21 C20 C16 110.0(13) . . ?
C21 C20 C19 110.1(13) . . ?
C21 C20 H20 108.8 . . ?
C16A C20A H20A 109.6 . . ?
C16A C20A C19A 109.4 . . ?
C16A C20A C21A 109.4 . . ?
C19A C20A H20A 109.6 . . ?
C21A C20A H20A 109.6 . . ?
C21A C20A C19A 109.3 . . ?
C14 C15A H15C 109.9 . . ?
C14 C15A H15D 109.9 . . ?
C14 C15A C18A 109.0(4) . . ?
H15C C15A H15D 108.3 . . ?
C18A C15A H15C 109.9 . . ?
C18A C15A H15D 109.9 . . ?
C14 C16A C20A 109.1(4) . . ?
C14 C16A H16C 109.9 . . ?
C14 C16A H16D 109.9 . . ?
C20A C16A H16C 109.9 . . ?
C20A C16A H16D 109.9 . . ?
H16C C16A H16D 108.3 . . ?
C14 C17A H17C 110.2 . . ?
C14 C17A H17D 110.2 . . ?
H17C C17A H17D 108.5 . . ?
C22A C17A C14 107.7(4) . . ?
C22A C17A H17C 110.2 . . ?
C22A C17A H17D 110.2 . . ?
C15A C18A H18A 109.6 . . ?
C15A C18A C19A 109.4 . . ?
C15A C18A C23A 109.4 . . ?
C19A C18A H18A 109.6 . . ?
C19A C18A C23A 109.4 . . ?
C23A C18A H18A 109.6 . . ?
C20A C19A H19C 109.7 . . ?
C20A C19A H19D 109.7 . . ?
C18A C19A C20A 109.7 . . ?
C18A C19A H19C 109.7 . . ?
C18A C19A H19D 109.7 . . ?
H19C C19A H19D 108.2 . . ?
C20A C21A H21A 109.7 . . ?
C20A C21A H21B 109.7 . . ?
H21A C21A H21B 108.2 . . ?
C22A C21A C20A 109.6 . . ?
C22A C21A H21A 109.7 . . ?
C22A C21A H21B 109.7 . . ?
C17A C22A H22A 109.6 . . ?
C21A C22A C17A 109.4 . . ?
C21A C22A H22A 109.6 . . ?
C23A C22A C17A 109.4 . . ?
C23A C22A C21A 109.4 . . ?
C23A C22A H22A 109.6 . . ?
C18A C23A C22A 109.7 . . ?
C18A C23A H23A 109.7 . . ?
C18A C23A H23B 109.7 . . ?
C22A C23A H23A 109.7 . . ?
C22A C23A H23B 109.7 . . ?
H23A C23A H23B 108.2 . . ?
C20 C21 H21C 109.5 . . ?
C20 C21 H21D 109.5 . . ?
C20 C21 C22 110.7(13) . . ?
H21C C21 H21D 108.1 . . ?
C22 C21 H21C 109.5 . . ?
C22 C21 H21D 109.5 . . ?
C17 C22 H22 110.1 . . ?
C21 C22 C17 109.9(12) . . ?
C21 C22 H22 110.1 . . ?
C21 C22 C23 108.2(12) . . ?
C23 C22 C17 108.4(12) . . ?
C23 C22 H22 110.1 . . ?
C18 C23 C22 110.4(12) . . ?
C18 C23 H23C 109.6 . . ?
C18 C23 H23D 109.6 . . ?
C22 C23 H23C 109.6 . . ?
C22 C23 H23D 109.6 . . ?
H23C C23 H23D 108.1 . . ?
C102 O101 H101 109.5 . . ?
O101 C102 H10A 110.2 . . ?
O101 C102 H10B 110.2 . . ?
O101 C102 C103 107.6(8) . . ?
H10A C102 H10B 108.5 . . ?
C103 C102 H10A 110.2 . . ?
C103 C102 H10B 110.2 . . ?
C102 C103 H10C 109.5 . . ?
C102 C103 H10D 109.5 . . ?
C102 C103 H10E 109.5 . . ?
H10C C103 H10D 109.5 . . ?
H10C C103 H10E 109.5 . . ?
H10D C103 H10E 109.5 . . ?

loop_
_geom_bond_atom_site_label_1
_geom_bond_atom_site_label_2
_geom_bond_distance
_geom_bond_site_symmetry_2
_geom_bond_publ_flag
N1 C2 1.339(10) . ?
N1 C6 1.345(10) . ?
N1 C7 1.467(10) . ?
C2 H2 0.9500 . ?
C2 C3 1.379(12) . ?
C3 H3 0.9500 . ?
C3 C4 1.391(11) . ?
C4 C5 1.388(11) . ?
C4 C8 1.494(10) . ?
C5 H5 0.9500 . ?
C5 C6 1.364(11) . ?
C6 H6 0.9500 . ?
C7 H7A 0.9800 . ?
C7 H7B 0.9800 . ?
C7 H7C 0.9800 . ?
C8 C9 1.401(11) . ?
C8 C13 1.394(12) . ?
C9 H9 0.9500 . ?
C9 C10 1.387(11) . ?
C10 H10 0.9500 . ?
C10 C11 1.402(11) . ?
C11 C12 1.392(11) . ?
C11 C14 1.521(10) . ?
C12 H12 0.9500 . ?
C12 C13 1.388(12) . ?
C13 H13 0.9500 . ?
C14 C15 1.527(14) . ?
C14 C16 1.617(14) . ?
C14 C17 1.534(14) . ?
C14 C15A 1.512(11) . ?
C14 C16A 1.500(11) . ?
C14 C17A 1.613(11) . ?
C15 H15A 0.9900 . ?
C15 H15B 0.9900 . ?
C15 C18 1.568(19) . ?
C16 H16A 0.9900 . ?
C16 H16B 0.9900 . ?
C16 C20 1.54(2) . ?
C17 H17A 0.9900 . ?
C17 H17B 0.9900 . ?
C17 C22 1.544(19) . ?
C18 H18 1.0000 . ?
C18 C19 1.507(18) . ?
C18 C23 1.51(2) . ?
C19 H19A 0.9900 . ?
C19 H19B 0.9900 . ?
C19 C20 1.54(2) . ?
C20 H20 1.0000 . ?
C20 C21 1.49(2) . ?
C20A H20A 1.0000 . ?
C20A C16A 1.5500 . ?
C20A C19A 1.5508 . ?
C20A C21A 1.5507 . ?
C15A H15C 0.9900 . ?
C15A H15D 0.9900 . ?
C15A C18A 1.5496 . ?
C16A H16C 0.9900 . ?
C16A H16D 0.9900 . ?
C17A H17C 0.9900 . ?
C17A H17D 0.9900 . ?
C17A C22A 1.5516 . ?
C18A H18A 1.0000 . ?
C18A C19A 1.5496 . ?
C18A C23A 1.5501 . ?
C19A H19C 0.9900 . ?
C19A H19D 0.9900 . ?
C21A H21A 0.9900 . ?
C21A H21B 0.9900 . ?
C21A C22A 1.5504 . ?
C22A H22A 1.0000 . ?
C22A C23A 1.5501 . ?
C23A H23A 0.9900 . ?
C23A H23B 0.9900 . ?
C21 H21C 0.9900 . ?
C21 H21D 0.9900 . ?
C21 C22 1.52(2) . ?
C22 H22 1.0000 . ?
C22 C23 1.543(19) . ?
C23 H23C 0.9900 . ?
C23 H23D 0.9900 . ?
O101 H101 0.8400 . ?
O101 C102 1.417(10) . ?
C102 H10A 0.9900 . ?
C102 H10B 0.9900 . ?
C102 C103 1.501(13) . ?
C103 H10C 0.9800 . ?
C103 H10D 0.9800 . ?
C103 H10E 0.9800 . ?

loop_
_exptl_oxdiff_crystal_face_indexfrac_h
_exptl_oxdiff_crystal_face_indexfrac_k
_exptl_oxdiff_crystal_face_indexfrac_l
_exptl_oxdiff_crystal_face_x
_exptl_oxdiff_crystal_face_y
_exptl_oxdiff_crystal_face_z
-5.6901 -5.1971 -0.4519 0.4976 0.0371 0.8666
5.6901 5.1971 0.4519 -0.4976 -0.0371 -0.8666
-5.5639 5.2933 -1.3146 0.8461 0.0691 -0.5285
5.5639 -5.2933 1.3146 -0.8461 -0.0691 0.5285
-0.3040 0.0585 -20.4141 0.0251 0.9996 -0.0091
0.3040 -0.0585 20.4141 -0.0251 -0.9996 0.0091
